data_4031075
loop_
_publ_author_name
'Jastrz\;ebska, Izabella'
'Morawiak, Maja'
'Rode, Joanna E.'
'Seroka, Barbara'
'Siergiejczyk, Leszek'
'Morzycki, Jacek W.'

_publ_section_title
;
 Oxidation of Olefins with Benzeneseleninic Anhydride in the Presence of
 TMSOTf.
;
_journal_issue 12
_journal_name_full 'The Journal of organic chemistry'
_journal_page_first 6052
_journal_page_last 6061
_journal_paper_doi 10.1021/acs.joc.5b00410
_journal_volume 80
_journal_year 2015
_chemical_absolute_configuration syn
_chemical_formula_moiety 'C31 H49 O6, C3 H8 O'
_chemical_formula_sum 'C34 H57 O7'
_chemical_formula_weight 577.79
_chemical_name_systematic
;
 ?
;
_space_group_crystal_system orthorhombic
_space_group_IT_number 18
_space_group_name_Hall 'P 2 2ab'
_space_group_name_H-M_alt 'P 21 21 2'
_symmetry_space_group_name_Hall 'P 2 2ab'
_symmetry_space_group_name_H-M 'P 21 21 2'
_atom_sites_solution_hydrogens mixed
_atom_sites_solution_primary direct
_atom_sites_solution_secondary difmap
_audit_creation_method SHELXL-2014
_cell_angle_alpha 90
_cell_angle_beta 90
_cell_angle_gamma 90
_cell_formula_units_Z 4
_cell_length_a 17.1991(6)
_cell_length_b 32.3567(12)
_cell_length_c 5.9359(2)
_cell_measurement_temperature 158(2)
_cell_measurement_theta_max 68.41
_cell_measurement_theta_min 3.75
_cell_volume 3303.4(2)
_computing_cell_refinement 'Bruker SAINT'
_computing_data_collection 'Bruker APEX2'
_computing_data_reduction 'Bruker SAINT'
_computing_molecular_graphics 'Bruker SHELXTL'
_computing_publication_material 'Bruker SHELXTL'
_computing_structure_refinement 'SHELXL-2014 (Sheldrick, 2014)'
_computing_structure_solution 'SHELXL-2014 (Sheldrick, 2014)'
_diffrn_ambient_temperature 158(2)
_diffrn_measured_fraction_theta_full 0.991
_diffrn_measured_fraction_theta_max 0.989
_diffrn_measurement_device_type 'Bruker APEX-II CCD'
_diffrn_measurement_method '\f and \w scans'
_diffrn_radiation_monochromator graphite
_diffrn_radiation_type CuK\a
_diffrn_radiation_wavelength 1.54178
_diffrn_reflns_av_R_equivalents 0.0804
_diffrn_reflns_av_unetI/netI 0.0525
_diffrn_reflns_laue_measured_fraction_full 0.991
_diffrn_reflns_laue_measured_fraction_max 0.989
_diffrn_reflns_limit_h_max 20
_diffrn_reflns_limit_h_min -20
_diffrn_reflns_limit_k_max 38
_diffrn_reflns_limit_k_min -39
_diffrn_reflns_limit_l_max 6
_diffrn_reflns_limit_l_min -6
_diffrn_reflns_number 30264
_diffrn_reflns_point_group_measured_fraction_full 0.992
_diffrn_reflns_point_group_measured_fraction_max 0.990
_diffrn_reflns_theta_full 67.679
_diffrn_reflns_theta_max 68.413
_diffrn_reflns_theta_min 3.751
_diffrn_source 'fine-focus sealed tube'
_exptl_absorpt_coefficient_mu 0.632
_exptl_absorpt_correction_T_max 0.9350
_exptl_absorpt_correction_T_min 0.7770
_exptl_absorpt_correction_type numerical
_exptl_absorpt_process_details sadabs
_exptl_crystal_colour colourless
_exptl_crystal_density_diffrn 1.162
_exptl_crystal_description needle
_exptl_crystal_F_000 1268
_exptl_crystal_size_max 0.421
_exptl_crystal_size_mid 0.165
_exptl_crystal_size_min 0.107
_refine_diff_density_max 0.913
_refine_diff_density_min -0.327
_refine_diff_density_rms 0.073
_refine_ls_abs_structure_details
;
 Refined as an inversion twin.
;
_refine_ls_abs_structure_Flack 0.1(3)
_refine_ls_extinction_method none
_refine_ls_goodness_of_fit_ref 1.040
_refine_ls_hydrogen_treatment mixed
_refine_ls_matrix_type full
_refine_ls_number_parameters 385
_refine_ls_number_reflns 5976
_refine_ls_number_restraints 0
_refine_ls_restrained_S_all 1.040
_refine_ls_R_factor_all 0.0705
_refine_ls_R_factor_gt 0.0576
_refine_ls_shift/su_max 0.000
_refine_ls_shift/su_mean 0.000
_refine_ls_structure_factor_coef Fsqd
_refine_ls_weighting_details 'w=1/[\s^2^(Fo^2^)+(0.0928P)^2^+2.1767P] where P=(Fo^2^+2Fc^2^)/3'
_refine_ls_weighting_scheme calc
_refine_ls_wR_factor_gt 0.1600
_refine_ls_wR_factor_ref 0.1647
_reflns_Friedel_coverage 0.733
_reflns_friedel_fraction_full 0.994
_reflns_friedel_fraction_max 0.991
_reflns_number_gt 5557
_reflns_number_total 5976
_reflns_threshold_expression 'I > 2\s(I)'
_cod_data_source_file jo5b00410_si_002.cif
_cod_data_source_block IZA372_C_0ma
_cod_depositor_comments 'Adding full bibliography for 4031075.cif.'
_cod_database_code 4031075
_shelx_space_group_comment
;
The symmetry employed for this shelxl refinement is uniquely defined
by the following loop, which should always be used as a source of
symmetry information in preference to the above space-group names.
They are only intended as comments.
;
_shelx_estimated_absorpt_t_min 0.777
_shelx_estimated_absorpt_t_max 0.935
_shelxl_version_number 2014-3

loop_
_space_group_symop_operation_xyz
'x, y, z'
'-x, -y, z'
'-x+1/2, y+1/2, -z'
'x+1/2, -y+1/2, -z'

loop_
_atom_site_label
_atom_site_type_symbol
_atom_site_fract_x
_atom_site_fract_y
_atom_site_fract_z
_atom_site_U_iso_or_equiv
_atom_site_adp_type
_atom_site_occupancy
_atom_site_site_symmetry_order
_atom_site_calc_flag
_atom_site_refinement_flags_posn
_atom_site_refinement_flags_adp
_atom_site_refinement_flags_occupancy
_atom_site_disorder_assembly
_atom_site_disorder_group
O1 O 0.92378(14) 0.74392(8) -0.2697(4) 0.0235(5) Uani 1 1 d . . . A 1
O2 O 1.07712(15) 0.64530(8) 0.0915(4) 0.0292(6) Uani 1 1 d . . . A 1
O3 O 1.04869(19) 0.59657(10) 0.3479(6) 0.0464(8) Uani 1 1 d . . . B 1
O4 O 0.78736(13) 0.69509(8) -0.1337(4) 0.0256(5) Uani 1 1 d . . . A 1
O5 O 0.68798(17) 0.66219(10) 0.0343(5) 0.0426(7) Uani 1 1 d . . . C 1
O6 O 0.95754(16) 0.82539(8) 0.5628(4) 0.0272(5) Uani 1 1 d . . . A 1
C1 C 0.95245(19) 0.73526(10) -0.0464(5) 0.0211(7) Uani 1 1 d . . . A 1
C2 C 1.04156(19) 0.73264(10) -0.0584(6) 0.0222(7) Uani 1 1 d . . . A 1
H2A H 1.0560 0.7135 -0.1815 0.027 Uiso 1 1 calc R U . A 1
H2B H 1.0622 0.7603 -0.0977 0.027 Uiso 1 1 calc R U . A 1
C3 C 1.08066(19) 0.71808(11) 0.1589(6) 0.0259(7) Uani 1 1 d . . . A 1
H3A H 1.1372 0.7148 0.1322 0.031 Uiso 1 1 calc R U . A 1
H3B H 1.0736 0.7394 0.2770 0.031 Uiso 1 1 calc R U . A 1
C4 C 1.0474(2) 0.67725(11) 0.2416(6) 0.0259(7) Uani 1 1 d . . . A 1
H4 H 1.0667 0.6718 0.3979 0.031 Uiso 1 1 calc R U . A 1
C5 C 0.9592(2) 0.67866(11) 0.2441(6) 0.0243(7) Uani 1 1 d . . . A 1
H5A H 0.9427 0.6978 0.3653 0.029 Uiso 1 1 calc R U . A 1
H5B H 0.9397 0.6508 0.2840 0.029 Uiso 1 1 calc R U . A 1
C6 C 0.9193(2) 0.69230(11) 0.0222(5) 0.0226(7) Uani 1 1 d . . . A 1
C7 C 0.9312(2) 0.65953(11) -0.1627(6) 0.0260(7) Uani 1 1 d . . . A 1
H7A H 0.9151 0.6324 -0.1058 0.039 Uiso 1 1 calc R U . A 1
H7B H 0.9862 0.6586 -0.2052 0.039 Uiso 1 1 calc R U . A 1
H7C H 0.8998 0.6667 -0.2948 0.039 Uiso 1 1 calc R U . A 1
C8 C 0.8314(2) 0.69321(11) 0.0778(6) 0.0239(7) Uani 1 1 d . . . A 1
H8 H 0.8180 0.6667 0.1549 0.029 Uiso 1 1 calc R U . A 1
C9 C 0.80687(19) 0.72826(11) 0.2294(6) 0.0248(7) Uani 1 1 d . . . A 1
H9A H 0.8268 0.7230 0.3832 0.030 Uiso 1 1 calc R U . A 1
H9B H 0.7494 0.7289 0.2373 0.030 Uiso 1 1 calc R U . A 1
C10 C 0.83613(18) 0.77048(11) 0.1500(5) 0.0210(7) Uani 1 1 d . . . A 1
H10 H 0.8098 0.7772 0.0044 0.025 Uiso 1 1 calc R U . A 1
C11 C 0.92307(19) 0.76980(11) 0.1091(5) 0.0201(7) Uani 1 1 d . . . A 1
C12 C 0.96868(18) 0.79956(11) 0.1900(6) 0.0219(7) Uani 1 1 d . . . A 1
H12 H 1.0226 0.7978 0.1563 0.026 Uiso 1 1 calc R U . A 1
C13 C 0.94270(19) 0.83572(11) 0.3297(6) 0.0225(7) Uani 1 1 d . . . A 1
H13 H 0.9739 0.8606 0.2877 0.027 Uiso 1 1 calc R U . A 1
C14 C 0.8562(2) 0.84468(11) 0.2898(5) 0.0222(7) Uani 1 1 d . . . A 1
C15 C 0.8459(2) 0.86120(12) 0.0490(6) 0.0279(8) Uani 1 1 d . . . A 1
H15A H 0.8756 0.8869 0.0314 0.042 Uiso 1 1 calc R U . A 1
H15B H 0.7907 0.8667 0.0208 0.042 Uiso 1 1 calc R U . A 1
H15C H 0.8648 0.8406 -0.0590 0.042 Uiso 1 1 calc R U . A 1
C16 C 0.8135(2) 0.87298(11) 0.4628(6) 0.0262(7) Uani 1 1 d . . . A 1
H16 H 0.8356 0.8663 0.6144 0.031 Uiso 1 1 calc R U . A 1
C17 C 0.7283(2) 0.85637(12) 0.4613(7) 0.0325(8) Uani 1 1 d . . . A 1
H17A H 0.7094 0.8528 0.6177 0.039 Uiso 1 1 calc R U . A 1
H17B H 0.6938 0.8763 0.3836 0.039 Uiso 1 1 calc R U . A 1
C18 C 0.7275(2) 0.81475(13) 0.3379(7) 0.0318(8) Uani 1 1 d . . . A 1
H18A H 0.6982 0.7938 0.4245 0.038 Uiso 1 1 calc R U . A 1
H18B H 0.7040 0.8175 0.1863 0.038 Uiso 1 1 calc R U . A 1
C19 C 0.81361(19) 0.80334(11) 0.3220(6) 0.0223(7) Uani 1 1 d . . . A 1
H19 H 0.8292 0.7925 0.4732 0.027 Uiso 1 1 calc R U . A 1
C20 C 0.8185(3) 0.92011(12) 0.4352(7) 0.0371(9) Uani 1 1 d . . . A 1
H20 H 0.7958 0.9278 0.2858 0.045 Uiso 1 1 calc R U . A 1
C21 C 0.9022(3) 0.93548(13) 0.4439(9) 0.0466(11) Uani 1 1 d . . . A 1
H21A H 0.9278 0.9244 0.5784 0.070 Uiso 1 1 calc R U . A 1
H21B H 0.9025 0.9657 0.4498 0.070 Uiso 1 1 calc R U . A 1
H21C H 0.9300 0.9262 0.3090 0.070 Uiso 1 1 calc R U . A 1
C22 C 0.7716(4) 0.94178(15) 0.6211(11) 0.0671(18) Uani 1 1 d . . . A 1
H22A H 0.7200 0.9283 0.6274 0.081 Uiso 1 1 calc R U . A 1
H22B H 0.7978 0.9358 0.7660 0.081 Uiso 1 1 calc R U . A 1
C23' C 0.7579(4) 0.9875(2) 0.6118(15) 0.0278(17) Uiso 0.496(8) 1 d . . P A 1
H23A H 0.7797 0.9977 0.4677 0.033 Uiso 0.496(8) 1 calc R U P A 1
H23B H 0.7888 1.0003 0.7341 0.033 Uiso 0.496(8) 1 calc R U P A 1
C23" C 0.7371(8) 0.9862(4) 0.497(2) 0.058(3) Uiso 0.504(8) 1 d . . P A 2
C24' C 0.6732(10) 1.0046(6) 0.631(3) 0.092(5) Uiso 0.496(8) 1 d . . P A 1
H24A H 0.6597 1.0017 0.7926 0.111 Uiso 0.496(8) 1 calc R U P A 1
H24B H 0.6406 0.9843 0.5504 0.111 Uiso 0.496(8) 1 calc R U P A 1
C24" C 0.6927(5) 0.9938(2) 0.4360(14) 0.0340(19) Uiso 0.504(8) 1 d . . P A 2
H24C H 0.6534 0.9746 0.4981 0.041 Uiso 0.504(8) 1 calc R U P A 2
H24D H 0.6975 0.9868 0.2742 0.041 Uiso 0.504(8) 1 calc R U P A 2
C25' C 0.6395(12) 1.0479(6) 0.561(4) 0.099(5) Uiso 0.496(8) 1 d . . P A 1
H25' H 0.6026 1.0559 0.6839 0.119 Uiso 0.496(8) 1 calc R U P A 1
C25" C 0.6544(8) 1.0365(4) 0.442(3) 0.069(3) Uiso 0.504(8) 1 d . . P A 2
H25" H 0.6245 1.0422 0.5831 0.083 Uiso 0.504(8) 1 calc R U P A 2
C26' C 0.5840(8) 1.0387(5) 0.333(2) 0.067(3) Uiso 0.496(8) 1 d . . P A 1
H26A H 0.5481 1.0619 0.3101 0.100 Uiso 0.496(8) 1 calc R U P A 1
H26B H 0.5542 1.0133 0.3556 0.100 Uiso 0.496(8) 1 calc R U P A 1
H26C H 0.6173 1.0357 0.2000 0.100 Uiso 0.496(8) 1 calc R U P A 1
C26" C 0.6106(15) 1.0416(8) 0.242(4) 0.123(7) Uiso 0.504(8) 1 d . . P A 2
H26D H 0.5793 1.0669 0.2527 0.184 Uiso 0.504(8) 1 calc R U P A 2
H26E H 0.5762 1.0178 0.2211 0.184 Uiso 0.504(8) 1 calc R U P A 2
H26F H 0.6460 1.0438 0.1128 0.184 Uiso 0.504(8) 1 calc R U P A 2
C27' C 0.6872(10) 1.0763(5) 0.549(3) 0.084(4) Uiso 0.496(8) 1 d . . P A 1
H27A H 0.7175 1.0775 0.6889 0.126 Uiso 0.496(8) 1 calc R U P A 1
H27B H 0.6597 1.1026 0.5277 0.126 Uiso 0.496(8) 1 calc R U P A 1
H27C H 0.7222 1.0715 0.4216 0.126 Uiso 0.496(8) 1 calc R U P A 1
C27" C 0.7053(15) 1.0664(8) 0.386(5) 0.145(9) Uiso 0.504(8) 1 d . . P A 2
H27D H 0.7230 1.0622 0.2307 0.218 Uiso 0.504(8) 1 calc R U P A 2
H27E H 0.7500 1.0654 0.4881 0.218 Uiso 0.504(8) 1 calc R U P A 2
H27F H 0.6799 1.0934 0.3980 0.218 Uiso 0.504(8) 1 calc R U P A 2
C28 C 1.0719(2) 0.60631(13) 0.1633(7) 0.0341(8) Uani 1 1 d . . . . .
C29 C 1.0981(3) 0.57658(14) -0.0142(9) 0.0474(11) Uani 1 1 d . . . . .
H29A H 1.0835 0.5484 0.0295 0.071 Uiso 1 1 calc R U . . .
H29B H 1.1548 0.5783 -0.0304 0.071 Uiso 1 1 calc R U . . .
H29C H 1.0734 0.5836 -0.1579 0.071 Uiso 1 1 calc R U . . .
C30 C 0.7176(2) 0.67699(12) -0.1325(6) 0.0289(8) Uani 1 1 d . . . . .
C31 C 0.6813(2) 0.67724(14) -0.3609(7) 0.0345(9) Uani 1 1 d . . . . .
H31A H 0.6312 0.6629 -0.3551 0.052 Uiso 1 1 calc R U . . .
H31B H 0.7157 0.6632 -0.4679 0.052 Uiso 1 1 calc R U . . .
H31C H 0.6732 0.7058 -0.4098 0.052 Uiso 1 1 calc R U . . .
O7 O 0.05973(19) 0.87736(10) 0.7836(7) 0.0559(10) Uani 1 1 d . . . . .
H7 H 0.0800 0.8668 0.8989 0.084 Uiso 1 1 calc R U . . .
C32 C 0.0888(5) 0.9173(2) 0.7526(16) 0.091(2) Uani 1 1 d . . . . .
H32A H 0.1451 0.9146 0.7225 0.109 Uiso 1 1 calc R U . . .
H32B H 0.0648 0.9282 0.6132 0.109 Uiso 1 1 calc R U . . .
C33 C 0.0806(9) 0.9461(3) 0.910(2) 0.154(5) Uani 1 1 d . . . . .
H33A H 0.0707 0.9283 1.0427 0.185 Uiso 1 1 calc R U . A 1
H33B H 0.0285 0.9568 0.8692 0.185 Uiso 1 1 calc R U . A 1
C34' C 0.1101(10) 0.9802(5) 1.016(3) 0.090(5) Uiso 0.496(8) 1 d . . P A 1
H34A H 0.1431 0.9715 1.1421 0.135 Uiso 0.496(8) 1 calc R U P A 1
H34B H 0.0673 0.9972 1.0734 0.135 Uiso 0.496(8) 1 calc R U P A 1
H34C H 0.1411 0.9964 0.9092 0.135 Uiso 0.496(8) 1 calc R U P A 1
C34" C 0.1104(10) 0.9411(5) 1.111(3) 0.084(4) Uiso 0.504(8) 1 d . . P A 2
H34D H 0.0835 0.9184 1.1884 0.125 Uiso 0.504(8) 1 calc R U P A 2
H34E H 0.1042 0.9666 1.1984 0.125 Uiso 0.504(8) 1 calc R U P A 2
H34F H 0.1658 0.9345 1.0979 0.125 Uiso 0.504(8) 1 calc R U P A 2
H6 H 0.984(3) 0.8444(17) 0.622(9) 0.050(16) Uiso 1 1 d . . . . .
H1 H 0.933(3) 0.7681(18) -0.315(9) 0.044(14) Uiso 1 1 d . . . . .

loop_
_atom_site_aniso_label
_atom_site_aniso_U_11
_atom_site_aniso_U_22
_atom_site_aniso_U_33
_atom_site_aniso_U_23
_atom_site_aniso_U_13
_atom_site_aniso_U_12
O1 0.0273(12) 0.0286(13) 0.0147(11) 0.0006(9) -0.0013(9) -0.0052(10)
O2 0.0313(12) 0.0282(13) 0.0281(13) -0.0022(10) 0.0010(11) 0.0046(10)
O3 0.0482(17) 0.0393(17) 0.0516(18) 0.0113(14) 0.0082(16) 0.0003(13)
O4 0.0215(11) 0.0339(14) 0.0214(12) -0.0019(10) -0.0004(10) -0.0092(10)
O5 0.0345(15) 0.0598(19) 0.0334(15) -0.0023(14) 0.0064(13) -0.0214(14)
O6 0.0343(13) 0.0279(13) 0.0194(12) -0.0003(10) -0.0107(10) -0.0021(11)
C1 0.0240(15) 0.0269(17) 0.0125(15) -0.0008(13) 0.0003(12) -0.0031(13)
C2 0.0228(15) 0.0246(16) 0.0191(16) -0.0014(13) 0.0039(13) -0.0021(13)
C3 0.0208(15) 0.0311(19) 0.0259(17) -0.0058(14) -0.0019(14) 0.0007(13)
C4 0.0284(17) 0.0307(19) 0.0184(16) -0.0025(13) -0.0020(13) 0.0031(14)
C5 0.0264(17) 0.0301(18) 0.0165(16) 0.0010(13) 0.0016(13) 0.0015(14)
C6 0.0261(16) 0.0262(17) 0.0156(16) -0.0023(13) 0.0012(13) -0.0033(13)
C7 0.0299(17) 0.0281(18) 0.0200(16) -0.0049(14) 0.0014(14) -0.0057(14)
C8 0.0232(16) 0.0312(18) 0.0173(16) -0.0004(13) -0.0011(13) -0.0071(13)
C9 0.0206(15) 0.0340(19) 0.0199(16) -0.0046(14) 0.0005(13) -0.0062(14)
C10 0.0186(14) 0.0305(18) 0.0140(15) -0.0020(13) -0.0008(12) -0.0021(13)
C11 0.0216(15) 0.0270(17) 0.0118(15) -0.0007(12) -0.0017(12) -0.0001(13)
C12 0.0183(14) 0.0283(17) 0.0193(16) -0.0015(13) 0.0012(12) 0.0005(13)
C13 0.0236(16) 0.0266(17) 0.0172(16) 0.0002(13) -0.0027(13) -0.0027(13)
C14 0.0254(17) 0.0276(18) 0.0136(16) 0.0013(13) -0.0014(12) 0.0040(13)
C15 0.0293(18) 0.041(2) 0.0135(16) 0.0061(14) -0.0011(14) 0.0063(15)
C16 0.0308(17) 0.0286(18) 0.0192(16) 0.0039(14) 0.0021(14) 0.0062(14)
C17 0.0277(18) 0.038(2) 0.0315(19) 0.0015(17) 0.0072(15) 0.0098(15)
C18 0.0209(16) 0.048(2) 0.0265(18) -0.0041(16) -0.0007(14) 0.0018(15)
C19 0.0215(15) 0.0280(17) 0.0175(15) -0.0017(13) -0.0018(13) 0.0008(13)
C20 0.047(2) 0.029(2) 0.035(2) 0.0095(17) 0.0093(19) 0.0129(17)
C21 0.056(3) 0.028(2) 0.055(3) -0.003(2) 0.007(2) 0.0004(18)
C22 0.086(4) 0.028(2) 0.087(4) 0.003(2) 0.048(3) 0.012(2)
C28 0.0278(17) 0.033(2) 0.041(2) 0.0009(17) -0.0008(17) -0.0016(15)
C29 0.050(3) 0.034(2) 0.058(3) -0.008(2) 0.002(2) 0.0027(19)
C30 0.0221(16) 0.0339(19) 0.0305(19) -0.0075(15) 0.0016(15) -0.0087(14)
C31 0.0229(17) 0.047(2) 0.034(2) -0.0060(17) -0.0030(16) -0.0054(16)
O7 0.0458(18) 0.0399(17) 0.082(3) -0.0054(17) -0.0373(18) -0.0018(14)
C32 0.082(5) 0.064(4) 0.126(7) 0.003(4) -0.021(5) 0.005(3)
C33 0.231(15) 0.073(6) 0.158(10) -0.039(6) -0.062(10) -0.008(7)

loop_
_atom_type_symbol
_atom_type_description
_atom_type_scat_dispersion_real
_atom_type_scat_dispersion_imag
_atom_type_scat_source
C C 0.0181 0.0091 'International Tables Vol C Tables 4.2.6.8 and 6.1.1.4'
H H 0.0000 0.0000 'International Tables Vol C Tables 4.2.6.8 and 6.1.1.4'
O O 0.0492 0.0322 'International Tables Vol C Tables 4.2.6.8 and 6.1.1.4'

loop_
_geom_angle_atom_site_label_1
_geom_angle_atom_site_label_2
_geom_angle_atom_site_label_3
_geom_angle
C1 O1 H1 114(4)
C28 O2 C4 116.8(3)
C30 O4 C8 116.2(3)
C13 O6 H6 109(4)
O1 C1 C11 107.4(3)
O1 C1 C2 108.0(3)
C11 C1 C2 113.3(3)
O1 C1 C6 106.8(3)
C11 C1 C6 111.8(3)
C2 C1 C6 109.2(3)
C3 C2 C1 114.6(3)
C3 C2 H2A 108.6
C1 C2 H2A 108.6
C3 C2 H2B 108.6
C1 C2 H2B 108.6
H2A C2 H2B 107.6
C4 C3 C2 112.0(3)
C4 C3 H3A 109.2
C2 C3 H3A 109.2
C4 C3 H3B 109.2
C2 C3 H3B 109.2
H3A C3 H3B 107.9
O2 C4 C5 112.2(3)
O2 C4 C3 106.7(3)
C5 C4 C3 110.7(3)
O2 C4 H4 109.1
C5 C4 H4 109.1
C3 C4 H4 109.1
C4 C5 C6 116.3(3)
C4 C5 H5A 108.2
C6 C5 H5A 108.2
C4 C5 H5B 108.2
C6 C5 H5B 108.2
H5A C5 H5B 107.4
C7 C6 C8 107.2(3)
C7 C6 C5 110.5(3)
C8 C6 C5 104.9(3)
C7 C6 C1 112.3(3)
C8 C6 C1 113.4(3)
C5 C6 C1 108.3(3)
C6 C7 H7A 109.5
C6 C7 H7B 109.5
H7A C7 H7B 109.5
C6 C7 H7C 109.5
H7A C7 H7C 109.5
H7B C7 H7C 109.5
O4 C8 C9 109.5(3)
O4 C8 C6 108.8(3)
C9 C8 C6 114.5(3)
O4 C8 H8 107.9
C9 C8 H8 107.9
C6 C8 H8 107.9
C8 C9 C10 113.3(3)
C8 C9 H9A 108.9
C10 C9 H9A 108.9
C8 C9 H9B 108.9
C10 C9 H9B 108.9
H9A C9 H9B 107.7
C11 C10 C19 111.6(3)
C11 C10 C9 111.2(3)
C19 C10 C9 109.5(3)
C11 C10 H10 108.2
C19 C10 H10 108.2
C9 C10 H10 108.2
C12 C11 C10 120.9(3)
C12 C11 C1 123.3(3)
C10 C11 C1 115.6(3)
C11 C12 C13 126.0(3)
C11 C12 H12 117.0
C13 C12 H12 117.0
O6 C13 C12 107.2(3)
O6 C13 C14 111.3(3)
C12 C13 C14 110.5(3)
O6 C13 H13 109.3
C12 C13 H13 109.3
C14 C13 H13 109.3
C13 C14 C15 108.7(3)
C13 C14 C19 106.2(3)
C15 C14 C19 111.3(3)
C13 C14 C16 117.8(3)
C15 C14 C16 110.7(3)
C19 C14 C16 101.8(3)
C14 C15 H15A 109.5
C14 C15 H15B 109.5
H15A C15 H15B 109.5
C14 C15 H15C 109.5
H15A C15 H15C 109.5
H15B C15 H15C 109.5
C20 C16 C14 119.1(3)
C20 C16 C17 113.2(3)
C14 C16 C17 103.7(3)
C20 C16 H16 106.7
C14 C16 H16 106.7
C17 C16 H16 106.7
C18 C17 C16 108.3(3)
C18 C17 H17A 110.0
C16 C17 H17A 110.0
C18 C17 H17B 110.0
C16 C17 H17B 110.0
H17A C17 H17B 108.4
C19 C18 C17 103.4(3)
C19 C18 H18A 111.1
C17 C18 H18A 111.1
C19 C18 H18B 111.1
C17 C18 H18B 111.1
H18A C18 H18B 109.0
C10 C19 C18 117.1(3)
C10 C19 C14 113.8(3)
C18 C19 C14 105.0(3)
C10 C19 H19 106.8
C18 C19 H19 106.8
C14 C19 H19 106.8
C21 C20 C16 111.9(3)
C21 C20 C22 108.8(4)
C16 C20 C22 110.3(3)
C21 C20 H20 108.6
C16 C20 H20 108.6
C22 C20 H20 108.6
C20 C21 H21A 109.5
C20 C21 H21B 109.5
H21A C21 H21B 109.5
C20 C21 H21C 109.5
H21A C21 H21C 109.5
H21B C21 H21C 109.5
C23' C22 C20 120.4(5)
C23' C22 H22A 107.2
C20 C22 H22A 107.2
C23' C22 H22B 107.2
C20 C22 H22B 107.2
H22A C22 H22B 106.9
C22 C23' C24' 119.6(9)
C22 C23' H23A 107.4
C24' C23' H23A 107.4
C22 C23' H23B 107.4
C24' C23' H23B 107.4
H23A C23' H23B 107.0
C23' C24' C25' 129.8(14)
C23' C24' H24A 104.8
C25' C24' H24A 104.8
C23' C24' H24B 104.8
C25' C24' H24B 104.8
H24A C24' H24B 105.8
C23" C24" C25" 128.1(13)
C23" C24" H24C 105.3
C25" C24" H24C 105.3
C23" C24" H24D 105.3
C25" C24" H24D 105.3
H24C C24" H24D 106.0
C27' C25' C24' 115.8(18)
C27' C25' C26' 117.4(18)
C24' C25' C26' 105.4(15)
C27' C25' H25' 105.7
C24' C25' H25' 105.7
C26' C25' H25' 105.7
C27" C25" C26" 93.1(19)
C27" C25" C24" 111.3(16)
C26" C25" C24" 108.4(15)
C27" C25" H25" 114.1
C26" C25" H25" 114.1
C24" C25" H25" 114.1
C25' C26' H26A 109.5
C25' C26' H26B 109.5
H26A C26' H26B 109.5
C25' C26' H26C 109.5
H26A C26' H26C 109.5
H26B C26' H26C 109.5
C25" C26" H26D 109.5
C25" C26" H26E 109.5
H26D C26" H26E 109.5
C25" C26" H26F 109.5
H26D C26" H26F 109.5
H26E C26" H26F 109.5
C25' C27' H27A 109.5
C25' C27' H27B 109.5
H27A C27' H27B 109.5
C25' C27' H27C 109.5
H27A C27' H27C 109.5
H27B C27' H27C 109.5
C25" C27" H27D 109.5
C25" C27" H27E 109.5
H27D C27" H27E 109.5
C25" C27" H27F 109.5
H27D C27" H27F 109.5
H27E C27" H27F 109.5
O3 C28 O2 124.0(4)
O3 C28 C29 124.8(4)
O2 C28 C29 111.3(4)
C28 C29 H29A 109.5
C28 C29 H29B 109.5
H29A C29 H29B 109.5
C28 C29 H29C 109.5
H29A C29 H29C 109.5
H29B C29 H29C 109.5
O5 C30 O4 123.7(3)
O5 C30 C31 124.7(3)
O4 C30 C31 111.6(3)
C30 C31 H31A 109.5
C30 C31 H31B 109.5
H31A C31 H31B 109.5
C30 C31 H31C 109.5
H31A C31 H31C 109.5
H31B C31 H31C 109.5
C32 O7 H7 109.5
C33 C32 O7 121.2(9)
C33 C32 H32A 107.0
O7 C32 H32A 107.0
C33 C32 H32B 107.0
O7 C32 H32B 107.0
H32A C32 H32B 106.8
C34" C33 C32 120.9(13)
C32 C33 C34' 148.3(15)
C32 C33 H33A 99.7
C34' C33 H33A 99.7
C32 C33 H33B 99.7
C34' C33 H33B 99.7
H33A C33 H33B 104.1
C33 C34' H34A 109.5
C33 C34' H34B 109.5
H34A C34' H34B 109.5
C33 C34' H34C 109.5
H34A C34' H34C 109.5
H34B C34' H34C 109.5
C33 C34" H34D 109.5
C33 C34" H34E 109.5
H34D C34" H34E 109.5
C33 C34" H34F 109.5
H34D C34" H34F 109.5
H34E C34" H34F 109.5

loop_
_geom_bond_atom_site_label_1
_geom_bond_atom_site_label_2
_geom_bond_distance
O1 C1 1.442(4)
O1 H1 0.84(6)
O2 C28 1.334(5)
O2 C4 1.458(4)
O3 C28 1.208(5)
O4 C30 1.335(4)
O4 C8 1.467(4)
O5 C30 1.212(5)
O6 C13 1.446(4)
O6 H6 0.84(6)
C1 C11 1.535(5)
C1 C2 1.537(4)
C1 C6 1.557(5)
C2 C3 1.529(5)
C2 H2A 0.9900
C2 H2B 0.9900
C3 C4 1.521(5)
C3 H3A 0.9900
C3 H3B 0.9900
C4 C5 1.518(5)
C4 H4 1.0000
C5 C6 1.550(5)
C5 H5A 0.9900
C5 H5B 0.9900
C6 C7 1.540(5)
C6 C8 1.547(4)
C7 H7A 0.9800
C7 H7B 0.9800
C7 H7C 0.9800
C8 C9 1.508(5)
C8 H8 1.0000
C9 C10 1.530(5)
C9 H9A 0.9900
C9 H9B 0.9900
C10 C11 1.515(4)
C10 C19 1.524(5)
C10 H10 1.0000
C11 C12 1.332(5)
C12 C13 1.502(5)
C12 H12 0.9500
C13 C14 1.534(4)
C13 H13 1.0000
C14 C15 1.537(5)
C14 C19 1.537(5)
C14 C16 1.559(5)
C15 H15A 0.9800
C15 H15B 0.9800
C15 H15C 0.9800
C16 C20 1.536(5)
C16 C17 1.561(5)
C16 H16 1.0000
C17 C18 1.533(6)
C17 H17A 0.9900
C17 H17B 0.9900
C18 C19 1.530(5)
C18 H18A 0.9900
C18 H18B 0.9900
C19 H19 1.0000
C20 C21 1.523(6)
C20 C22 1.537(6)
C20 H20 1.0000
C21 H21A 0.9800
C21 H21B 0.9800
C21 H21C 0.9800
C22 C23' 1.501(9)
C22 H22A 0.9900
C22 H22B 0.9900
C23' C24' 1.562(18)
C23' H23A 0.9900
C23' H23B 0.9900
C23" C24" 0.880(14)
C24' C25' 1.57(2)
C24' H24A 0.9900
C24' H24B 0.9900
C24" C25" 1.532(16)
C24" H24C 0.9900
C24" H24D 0.9900
C25' C27' 1.23(2)
C25' C26' 1.68(2)
C25' H25' 1.0000
C25" C27" 1.35(3)
C25" C26" 1.42(3)
C25" H25" 1.0000
C26' H26A 0.9800
C26' H26B 0.9800
C26' H26C 0.9800
C26" H26D 0.9800
C26" H26E 0.9800
C26" H26F 0.9800
C27' H27A 0.9800
C27' H27B 0.9800
C27' H27C 0.9800
C27" H27D 0.9800
C27" H27E 0.9800
C27" H27F 0.9800
C28 C29 1.496(6)
C29 H29A 0.9800
C29 H29B 0.9800
C29 H29C 0.9800
C30 C31 1.493(6)
C31 H31A 0.9800
C31 H31B 0.9800
C31 H31C 0.9800
O7 C32 1.397(8)
O7 H7 0.8400
C32 C33 1.329(12)
C32 H32A 0.9900
C32 H32B 0.9900
C33 C34" 1.310(18)
C33 C34' 1.368(18)
C33 H33A 0.9900
C33 H33B 0.9900
C34' H34A 0.9800
C34' H34B 0.9800
C34' H34C 0.9800
C34" H34D 0.9800
C34" H34E 0.9800
C34" H34F 0.9800

loop_
_geom_hbond_atom_site_label_D
_geom_hbond_atom_site_label_H
_geom_hbond_atom_site_label_A
_geom_hbond_distance_DH
_geom_hbond_distance_HA
_geom_hbond_distance_DA
_geom_hbond_angle_DHA
_geom_hbond_site_symmetry_A
O1 H1 O6 0.84(6) 2.03(6) 2.877(4) 178(5) 1_554
O6 H6 O7 0.84(6) 1.94(6) 2.763(4) 167(5) 1_655
O7 H7 O5 0.84 2.12 2.770(4) 134.1 4_466
C5 H5B O3 0.99 2.60 3.131(5) 114.0 .
C5 H5A O1 0.99 2.65 3.627(4) 168.7 1_556
O1 H1 O6 0.84(6) 2.03(6) 2.877(4) 178(5) 1_554
O6 H6 O7 0.84(6) 1.94(6) 2.763(4) 167(5) 1_655
O7 H7 O5 0.84 2.12 2.770(4) 134.1 4_466
C5 H5B O3 0.99 2.60 3.131(5) 114.0 .
C5 H5A O1 0.99 2.65 3.627(4) 168.7 1_556
O1 H1 O6 0.84(6) 2.03(6) 2.877(4) 178(5) 1_554
O6 H6 O7 0.84(6) 1.94(6) 2.763(4) 167(5) 1_655
O7 H7 O5 0.84 2.12 2.770(4) 134.1 4_466
C5 H5B O3 0.99 2.60 3.131(5) 114.0 .
C5 H5A O1 0.99 2.65 3.627(4) 168.7 1_556
O1 H1 O6 0.84(6) 2.03(6) 2.877(4) 178(5) 1_554
O6 H6 O7 0.84(6) 1.94(6) 2.763(4) 167(5) 1_655
O7 H7 O5 0.84 2.12 2.770(4) 134.1 4_466
C5 H5B O3 0.99 2.60 3.131(5) 114.0 .
C5 H5A O1 0.99 2.65 3.627(4) 168.7 1_556
O1 H1 O6 0.84(6) 2.03(6) 2.877(4) 178(5) 1_554
O6 H6 O7 0.84(6) 1.94(6) 2.763(4) 167(5) 1_655
O7 H7 O5 0.84 2.12 2.770(4) 134.1 4_466
C5 H5B O3 0.99 2.60 3.131(5) 114.0 .
C5 H5A O1 0.99 2.65 3.627(4) 168.7 1_556
O1 H1 O6 0.84(6) 2.03(6) 2.877(4) 178(5) 1_554
O6 H6 O7 0.84(6) 1.94(6) 2.763(4) 167(5) 1_655
O7 H7 O5 0.84 2.12 2.770(4) 134.1 4_466
C5 H5B O3 0.99 2.60 3.131(5) 114.0 .
C5 H5A O1 0.99 2.65 3.627(4) 168.7 1_556
O6 H6 O7 0.84(6) 1.94(6) 2.763(4) 167(5) 1_655
O7 H7 O5 0.84 2.12 2.770(4) 134.1 4_466
C5 H5B O3 0.99 2.60 3.131(5) 114.0 .
C5 H5A O1 0.99 2.65 3.627(4) 168.7 1_556
O1 H1 O6 0.84(6) 2.03(6) 2.877(4) 178(5) 1_554
O6 H6 O7 0.84(6) 1.94(6) 2.763(4) 167(5) 1_655
O7 H7 O5 0.84 2.12 2.770(4) 134.1 4_466
C5 H5B O3 0.99 2.60 3.131(5) 114.0 .
C5 H5A O1 0.99 2.65 3.627(4) 168.7 1_556
O1 H1 O6 0.84(6) 2.03(6) 2.877(4) 178(5) 1_554
O6 H6 O7 0.84(6) 1.94(6) 2.763(4) 167(5) 1_655
O7 H7 O5 0.84 2.12 2.770(4) 134.1 4_466
C5 H5B O3 0.99 2.60 3.131(5) 114.0 .
C5 H5A O1 0.99 2.65 3.627(4) 168.7 1_556
O1 H1 O6 0.84(6) 2.03(6) 2.877(4) 178(5) 1_554
O6 H6 O7 0.84(6) 1.94(6) 2.763(4) 167(5) 1_655
O7 H7 O5 0.84 2.12 2.770(4) 134.1 4_466
C5 H5B O3 0.99 2.60 3.131(5) 114.0 .
C5 H5A O1 0.99 2.65 3.627(4) 168.7 1_556
O1 H1 O6 0.84(6) 2.03(6) 2.877(4) 178(5) 1_554
O6 H6 O7 0.84(6) 1.94(6) 2.763(4) 167(5) 1_655
O7 H7 O5 0.84 2.12 2.770(4) 134.1 4_466
C5 H5B O3 0.99 2.60 3.131(5) 114.0 .
C5 H5A O1 0.99 2.65 3.627(4) 168.7 1_556
O1 H1 O6 0.84(6) 2.03(6) 2.877(4) 178(5) 1_554
O7 H7 O5 0.84 2.12 2.770(4) 134.1 4_466
C5 H5B O3 0.99 2.60 3.131(5) 114.0 .
C5 H5A O1 0.99 2.65 3.627(4) 168.7 1_556
O1 H1 O6 0.84(6) 2.03(6) 2.877(4) 178(5) 1_554
O7 H7 O5 0.84 2.12 2.770(4) 134.1 4_466
C5 H5B O3 0.99 2.60 3.131(5) 114.0 .
C5 H5A O1 0.99 2.65 3.627(4) 168.7 1_556
O1 H1 O6 0.84(6) 2.03(6) 2.877(4) 178(5) 1_554
O7 H7 O5 0.84 2.12 2.770(4) 134.1 4_466
C5 H5B O3 0.99 2.60 3.131(5) 114.0 .
C5 H5A O1 0.99 2.65 3.627(4) 168.7 1_556
O1 H1 O6 0.84(6) 2.03(6) 2.877(4) 178(5) 1_554
O7 H7 O5 0.84 2.12 2.770(4) 134.1 4_466
C5 H5B O3 0.99 2.60 3.131(5) 114.0 .
C5 H5A O1 0.99 2.65 3.627(4) 168.7 1_556
O1 H1 O6 0.84(6) 2.03(6) 2.877(4) 178(5) 1_554
O7 H7 O5 0.84 2.12 2.770(4) 134.1 4_466
C5 H5B O3 0.99 2.60 3.131(5) 114.0 .
C5 H5A O1 0.99 2.65 3.627(4) 168.7 1_556
O1 H1 O6 0.84(6) 2.03(6) 2.877(4) 178(5) 1_554
O7 H7 O5 0.84 2.12 2.770(4) 134.1 4_466
C5 H5B O3 0.99 2.60 3.131(5) 114.0 .
C5 H5A O1 0.99 2.65 3.627(4) 168.7 1_556
O1 H1 O6 0.84(6) 2.03(6) 2.877(4) 178(5) 1_554
O7 H7 O5 0.84 2.12 2.770(4) 134.1 4_466
C5 H5B O3 0.99 2.60 3.131(5) 114.0 .
C5 H5A O1 0.99 2.65 3.627(4) 168.7 1_556
O1 H1 O6 0.84(6) 2.03(6) 2.877(4) 178(5) 1_554
O7 H7 O5 0.84 2.12 2.770(4) 134.1 4_466
C5 H5B O3 0.99 2.60 3.131(5) 114.0 .
C5 H5A O1 0.99 2.65 3.627(4) 168.7 1_556
O1 H1 O6 0.84(6) 2.03(6) 2.877(4) 178(5) 1_554
O7 H7 O5 0.84 2.12 2.770(4) 134.1 4_466
C5 H5B O3 0.99 2.60 3.131(5) 114.0 .
C5 H5A O1 0.99 2.65 3.627(4) 168.7 1_556
O1 H1 O6 0.84(6) 2.03(6) 2.877(4) 178(5) 1_554
O7 H7 O5 0.84 2.12 2.770(4) 134.1 4_466
C5 H5B O3 0.99 2.60 3.131(5) 114.0 .
C5 H5A O1 0.99 2.65 3.627(4) 168.7 1_556
O1 H1 O6 0.84(6) 2.03(6) 2.877(4) 178(5) 1_554
O1 H1 O6 0.84(6) 2.03(6) 2.877(4) 178(5) 1_554
C5 H5A O1 0.99 2.65 3.627(4) 168.7 1_556
C5 H5B O3 0.99 2.60 3.131(5) 114.0 .
O7 H7 O5 0.84 2.12 2.770(4) 134.1 4_466
O1 H1 O6 0.84(6) 2.03(6) 2.877(4) 178(5) 1_554
C5 H5A O1 0.99 2.65 3.627(4) 168.7 1_556
C5 H5B O3 0.99 2.60 3.131(5) 114.0 .
O7 H7 O5 0.84 2.12 2.770(4) 134.1 4_466
O1 H1 O6 0.84(6) 2.03(6) 2.877(4) 178(5) 1_554
C5 H5A O1 0.99 2.65 3.627(4) 168.7 1_556
C5 H5B O3 0.99 2.60 3.131(5) 114.0 .
O7 H7 O5 0.84 2.12 2.770(4) 134.1 4_466
O1 H1 O6 0.84(6) 2.03(6) 2.877(4) 178(5) 1_554
C5 H5B O3 0.99 2.60 3.131(5) 114.0 .
O7 H7 O5 0.84 2.12 2.770(4) 134.1 4_466
O1 H1 O6 0.84(6) 2.03(6) 2.877(4) 178(5) 1_554
C5 H5B O3 0.99 2.60 3.131(5) 114.0 .
O7 H7 O5 0.84 2.12 2.770(4) 134.1 4_466
O1 H1 O6 0.84(6) 2.03(6) 2.877(4) 178(5) 1_554
C5 H5B O3 0.99 2.60 3.131(5) 114.0 .
O7 H7 O5 0.84 2.12 2.770(4) 134.1 4_466
O1 H1 O6 0.84(6) 2.03(6) 2.877(4) 178(5) 1_554
C5 H5A O1 0.99 2.65 3.627(4) 168.7 1_556
C5 H5B O3 0.99 2.60 3.131(5) 114.0 .
O7 H7 O5 0.84 2.12 2.770(4) 134.1 4_466
O1 H1 O6 0.84(6) 2.03(6) 2.877(4) 178(5) 1_554
C5 H5A O1 0.99 2.65 3.627(4) 168.7 1_556
C5 H5B O3 0.99 2.60 3.131(5) 114.0 .
O7 H7 O5 0.84 2.12 2.770(4) 134.1 4_466
O1 H1 O6 0.84(6) 2.03(6) 2.877(4) 178(5) 1_554
C5 H5A O1 0.99 2.65 3.627(4) 168.7 1_556
C5 H5B O3 0.99 2.60 3.131(5) 114.0 .
O7 H7 O5 0.84 2.12 2.770(4) 134.1 4_466
C5 H5A O1 0.99 2.65 3.627(4) 168.7 1_556
C5 H5B O3 0.99 2.60 3.131(5) 114.0 .
O7 H7 O5 0.84 2.12 2.770(4) 134.1 4_466
O6 H6 O7 0.84(6) 1.94(6) 2.763(4) 167(5) 1_655
O1 H1 O6 0.84(6) 2.03(6) 2.877(4) 178(5) 1_554
C5 H5A O1 0.99 2.65 3.627(4) 168.7 1_556
C5 H5B O3 0.99 2.60 3.131(5) 114.0 .
O7 H7 O5 0.84 2.12 2.770(4) 134.1 4_466
O6 H6 O7 0.84(6) 1.94(6) 2.763(4) 167(5) 1_655
O1 H1 O6 0.84(6) 2.03(6) 2.877(4) 178(5) 1_554
C5 H5A O1 0.99 2.65 3.627(4) 168.7 1_556
C5 H5B O3 0.99 2.60 3.131(5) 114.0 .
O7 H7 O5 0.84 2.12 2.770(4) 134.1 4_466
O6 H6 O7 0.84(6) 1.94(6) 2.763(4) 167(5) 1_655
C5 H5A O1 0.99 2.65 3.627(4) 168.7 1_556
C5 H5B O3 0.99 2.60 3.131(5) 114.0 .
O7 H7 O5 0.84 2.12 2.770(4) 134.1 4_466
O6 H6 O7 0.84(6) 1.94(6) 2.763(4) 167(5) 1_655
C5 H5A O1 0.99 2.65 3.627(4) 168.7 1_556
C5 H5B O3 0.99 2.60 3.131(5) 114.0 .
O7 H7 O5 0.84 2.12 2.770(4) 134.1 4_466
O6 H6 O7 0.84(6) 1.94(6) 2.763(4) 167(5) 1_655
O1 H1 O6 0.84(6) 2.03(6) 2.877(4) 178(5) 1_554
C5 H5A O1 0.99 2.65 3.627(4) 168.7 1_556
C5 H5B O3 0.99 2.60 3.131(5) 114.0 .
O7 H7 O5 0.84 2.12 2.770(4) 134.1 4_466
O6 H6 O7 0.84(6) 1.94(6) 2.763(4) 167(5) 1_655
O1 H1 O6 0.84(6) 2.03(6) 2.877(4) 178(5) 1_554
C5 H5A O1 0.99 2.65 3.627(4) 168.7 1_556
C5 H5B O3 0.99 2.60 3.131(5) 114.0 .
O7 H7 O5 0.84 2.12 2.770(4) 134.1 4_466
O6 H6 O7 0.84(6) 1.94(6) 2.763(4) 167(5) 1_655
O1 H1 O6 0.84(6) 2.03(6) 2.877(4) 178(5) 1_554
C5 H5A O1 0.99 2.65 3.627(4) 168.7 1_556
C5 H5B O3 0.99 2.60 3.131(5) 114.0 .
O7 H7 O5 0.84 2.12 2.770(4) 134.1 4_466
O6 H6 O7 0.84(6) 1.94(6) 2.763(4) 167(5) 1_655
O1 H1 O6 0.84(6) 2.03(6) 2.877(4) 178(5) 1_554
C5 H5A O1 0.99 2.65 3.627(4) 168.7 1_556
C5 H5B O3 0.99 2.60 3.131(5) 114.0 .
O7 H7 O5 0.84 2.12 2.770(4) 134.1 4_466
O6 H6 O7 0.84(6) 1.94(6) 2.763(4) 167(5) 1_655
O1 H1 O6 0.84(6) 2.03(6) 2.877(4) 178(5) 1_554
C5 H5A O1 0.99 2.65 3.627(4) 168.7 1_556
C5 H5B O3 0.99 2.60 3.131(5) 114.0 .
O7 H7 O5 0.84 2.12 2.770(4) 134.1 4_466
O6 H6 O7 0.84(6) 1.94(6) 2.763(4) 167(5) 1_655
O1 H1 O6 0.84(6) 2.03(6) 2.877(4) 178(5) 1_554

loop_
_geom_torsion_atom_site_label_1
_geom_torsion_atom_site_label_2
_geom_torsion_atom_site_label_3
_geom_torsion_atom_site_label_4
_geom_torsion
O1_a C1_a C2_a C3_a -172.4(3)
C11 C1 C2 C3 68.7(4)
C6 C1 C2 C3 -56.7(4)
C1 C2 C3 C4 53.8(4)
C28 O2 C4 C5 -75.1(4)
C28 O2 C4 C3 163.6(3)
C2 C3 C4 O2 73.6(3)
C2 C3 C4 C5 -48.7(4)
O2 C4 C5 C6 -66.6(4)
C3 C4 C5 C6 52.4(4)
C4 C5 C6 C7 67.9(4)
C4 C5 C6 C8 -176.9(3)
C4 C5 C6 C1 -55.6(4)
O1 C1 C6 C7 48.6(4)
C11 C1 C6 C7 165.8(3)
C2 C1 C6 C7 -67.9(4)
O1 C1 C6 C8 -73.1(3)
C11 C1 C6 C8 44.1(4)
C2 C1 C6 C8 170.4(3)
O1 C1 C6 C5 171.0(3)
C11 C1 C6 C5 -71.8(3)
C2 C1 C6 C5 54.5(3)
C30 O4 C8 C9 -85.1(4)
C30 O4 C8 C6 149.0(3)
C7 C6 C8 O4 -47.8(4)
C5 C6 C8 O4 -165.3(3)
C1 C6 C8 O4 76.7(3)
C7 C6 C8 C9 -170.7(3)
C5 C6 C8 C9 71.7(4)
C1 C6 C8 C9 -46.2(4)
O4 C8 C9 C10 -72.3(3)
C6 C8 C9 C10 50.3(4)
C8 C9 C10 C11 -52.1(4)
C8 C9 C10 C19 -175.9(3)
C19 C10 C11 C12 -10.2(4)
C9 C10 C11 C12 -132.7(3)
C19 C10 C11 C1 175.0(3)
C9 C10 C11 C1 52.5(4)
O1 C1 C11 C12 -106.6(4)
C2 C1 C11 C12 12.6(4)
C6 C1 C11 C12 136.5(3)
O1 C1 C11 C10 68.0(3)
C2 C1 C11 C10 -172.8(3)
C6 C1 C11 C10 -48.8(4)
C10 C11 C12 C13 1.2(5)
C1 C11 C12 C13 175.6(3)
C11 C12 C13 O6 98.1(4)
C11 C12 C13 C14 -23.4(5)
O6 C13 C14 C15 172.2(3)
C12 C13 C14 C15 -68.8(4)
O6 C13 C14 C19 -67.9(3)
C12 C13 C14 C19 51.1(3)
O6 C13 C14 C16 45.3(4)
C12 C13 C14 C16 164.3(3)
C13 C14 C16 C20 84.3(4)
C15 C14 C16 C20 -41.7(5)
C19 C14 C16 C20 -160.1(3)
C13 C14 C16 C17 -148.9(3)
C15 C14 C16 C17 85.1(3)
C19 C14 C16 C17 -33.3(3)
C20 C16 C17 C18 143.1(3)
C14 C16 C17 C18 12.7(4)
C16 C17 C18 C19 13.3(4)
C11 C10 C19 C18 165.6(3)
C9 C10 C19 C18 -70.9(4)
C11 C10 C19 C14 42.6(4)
C9 C10 C19 C14 166.1(3)
C17 C18 C19 C10 -162.3(3)
C17 C18 C19 C14 -34.9(4)
C13 C14 C19 C10 -63.9(3)
C15 C14 C19 C10 54.3(4)
C16 C14 C19 C10 172.3(3)
C13 C14 C19 C18 166.8(3)
C15 C14 C19 C18 -75.0(3)
C16 C14 C19 C18 43.0(3)
C14 C16 C20 C21 -59.4(5)
C17 C16 C20 C21 178.4(4)
C14 C16 C20 C22 179.3(4)
C17 C16 C20 C22 57.1(5)
C21 C20 C22 C23' 65.7(8)
C16 C20 C22 C23' -171.1(6)
C20 C22 C23' C24' 127.3(10)
C22 C23' C24' C25' -160.8(15)
C23' C24' C25' C27' -23(3)
C23' C24' C25' C26' 108.6(18)
C23" C24" C25" C27" 49(2)
C23" C24" C25" C26" 149.7(19)
C4 O2 C28 O3 -4.6(5)
C4 O2 C28 C29 175.2(3)
C8 O4 C30 O5 5.2(6)
C8 O4 C30 C31 -174.6(3)
O7 C32 C33 C34" 60.5(19)
O7 C32 C33 C34' 147(2)
